data_2006845
loop_
_publ_author_name
'Hegemann, Klaus'
'Haufe, G\"unter'
'Fr\"ohlich, Roland'
'Zippel, Frank'

_publ_section_title
;
 Three 2,5-Disubstituted 9-Oxabicyclo[4.2.1]nonanes. Transannular
 O-Heterocyclization Products of Cycloocta-1,5-diene
;
_journal_issue 12
_journal_name_full 'Acta Crystallographica Section C'
_journal_page_first 1889
_journal_page_last 1892
_journal_paper_doi 10.1107/S0108270197011748
_journal_volume 53
_journal_year 1997
_chemical_formula_sum 'C8 H12 O2'
_chemical_formula_weight 140.18
_chemical_name_systematic
;
9,10-Dioxatricyclo[4.2.1.1^2,5^]decane
;
_space_group_IT_number 14
_symmetry_cell_setting monoclinic
_symmetry_space_group_name_Hall '-P 2yn'
_symmetry_space_group_name_H-M 'P 1 21/n 1'
_audit_creation_method SHELXL
_cell_angle_alpha 90.00
_cell_angle_beta 106.730(10)
_cell_angle_gamma 90.00
_cell_formula_units_Z 2
_cell_length_a 6.1430(10)
_cell_length_b 6.5210(10)
_cell_length_c 9.1940(10)
_cell_measurement_reflns_used 25
_cell_measurement_temperature 223(2)
_cell_measurement_theta_max 44.27
_cell_measurement_theta_min 41.96
_cell_volume 352.71(9)
_computing_cell_refinement EXPRESS
_computing_data_collection 'EXPRESS (Enraf-Nonius, 1995)'
_computing_data_reduction 'MolEN (Fair, 1990)'
_computing_molecular_graphics 'XP (Siemens, 1990)'
_computing_publication_material SHELXL93
_computing_structure_refinement 'SHELXL93 (Sheldrick, 1993)'
_computing_structure_solution 'SHELXS86 (Sheldrick, 1990)'
_diffrn_ambient_temperature 223(2)
_diffrn_measurement_device 'Enraf-Nonius CAD4'
_diffrn_measurement_method '\w/2\q scans'
_diffrn_radiation_monochromator graphite
_diffrn_radiation_source 'fine-focus sealed tube'
_diffrn_radiation_type CuK\a
_diffrn_radiation_wavelength 1.54178
_diffrn_reflns_av_R_equivalents 0.0175
_diffrn_reflns_av_sigmaI/netI 0.0083
_diffrn_reflns_limit_h_max 7
_diffrn_reflns_limit_h_min -7
_diffrn_reflns_limit_k_max 8
_diffrn_reflns_limit_k_min 0
_diffrn_reflns_limit_l_max 11
_diffrn_reflns_limit_l_min 0
_diffrn_reflns_number 756
_diffrn_reflns_theta_max 74.17
_diffrn_reflns_theta_min 7.76
_diffrn_standards_decay_% 0.5
_diffrn_standards_interval_count 250
_diffrn_standards_interval_time 120
_diffrn_standards_number 3
_exptl_absorpt_coefficient_mu 0.757
_exptl_absorpt_correction_T_max 0.860
_exptl_absorpt_correction_T_min 0.761
_exptl_absorpt_correction_type 'empirical via \y scan data (Fair, 1990)'
_exptl_crystal_colour colourless
_exptl_crystal_density_diffrn 1.320
_exptl_crystal_density_meas ?
_exptl_crystal_density_method none
_exptl_crystal_description plate
_exptl_crystal_F_000 152
_exptl_crystal_size_max 0.70
_exptl_crystal_size_mid 0.60
_exptl_crystal_size_min 0.20
_refine_diff_density_max 0.647
_refine_diff_density_min -0.249
_refine_ls_extinction_coef 0.105(15)
_refine_ls_extinction_method 'SHELXL93 (Sheldrick, 1993)'
_refine_ls_goodness_of_fit_all 1.077
_refine_ls_goodness_of_fit_obs 1.090
_refine_ls_hydrogen_treatment
;H atoms calculated and refined riding with U~iso~(H) =
 1.2(1.5)*U~eq~(host atom)
;
_refine_ls_matrix_type full
_refine_ls_number_parameters 47
_refine_ls_number_reflns 714
_refine_ls_number_restraints 0
_refine_ls_restrained_S_all 1.078
_refine_ls_restrained_S_obs 1.090
_refine_ls_R_factor_all 0.0636
_refine_ls_R_factor_obs .0629
_refine_ls_shift/esd_max 0.000
_refine_ls_shift/esd_mean 0.000
_refine_ls_structure_factor_coef Fsqd
_refine_ls_weighting_details 'w = 1/[\s^2^(Fo^2^)+(0.0957P)^2^+0.2883P] where P=(Fo^2^+2Fc^2^)/3'
_refine_ls_weighting_scheme calc
_refine_ls_wR_factor_all 0.1836
_refine_ls_wR_factor_obs .1833
_reflns_number_observed 697
_reflns_number_total 714
_reflns_observed_criterion >2sigma(I)
_cod_data_source_file ln1000.cif
_cod_data_source_block III
_cod_depositor_comments
;
The following automatic conversions were performed:

'_exptl_crystal_density_meas' value 'none' was changed to '?' - the
value is perceived as not measured.

Automatic conversion script
Id: cif_fix_values 3008 2015-01-20 13:52:24Z robertas 

The following automatic conversions were performed:

'_refine_ls_weighting_scheme' value 'calc w =
1/[\s^2^(Fo^2^)+(0.0957P)^2^+0.2883P] where P=(Fo^2^+2Fc^2^)/3' was
changed to 'calc'. New tag '_refine_ls_weighting_details' was
created. The value of the new tag was set to 'w =
1/[\s^2^(Fo^2^)+(0.0957P)^2^+0.2883P] where P=(Fo^2^+2Fc^2^)/3'.

Automatic conversion script
Id: cif_fix_values 3143 2015-03-26 13:38:13Z robertas 
;
_cod_original_sg_symbol_H-M 'P 21/n'
_cod_database_code 2006845

loop_
_symmetry_equiv_pos_as_xyz
'x, y, z'
'-x+1/2, y+1/2, -z+1/2'
'-x, -y, -z'
'x-1/2, -y-1/2, z-1/2'

loop_
_atom_site_aniso_label
_atom_site_aniso_U_11
_atom_site_aniso_U_22
_atom_site_aniso_U_33
_atom_site_aniso_U_12
_atom_site_aniso_U_13
_atom_site_aniso_U_23
C1 .0427(13) .0520(15) .0389(12) .0117(10) .0092(9) -.0071(10)
C2 .0506(14) .071(2) .0406(13) -.0018(13) .0207(11) .0029(12)
C3 .0564(15) .0450(14) .0503(14) -.0057(11) .0130(11) .0079(10)
C4 .0488(13) .0401(13) .0377(12) .0039(10) .0043(10) -.0059(9)
O5 .0333(9) .0444(10) .0313(9) .0052(6) .0014(6) -.0018(6)

loop_
_atom_site_label
_atom_site_fract_x
_atom_site_fract_y
_atom_site_fract_z
_atom_site_U_iso_or_equiv
_atom_site_thermal_displace_type
_atom_site_calc_flag
_atom_site_refinement_flags
_atom_site_occupancy
_atom_site_disorder_group
_atom_site_type_symbol
C1 .1604(4) .8980(4) .4572(3) .0450(7) Uani d . 1 . C
H1 .2617(4) .7823(4) .4508(3) .054 Uiso calc R 1 . H
C2 .1805(5) 1.0750(5) .3500(3) .0525(8) Uani d . 1 . C
H2A .3334(5) 1.0813(5) .3373(3) .063 Uiso calc R 1 . H
H2B .0689(5) 1.0604(5) .2500(3) .063 Uiso calc R 1 . H
C3 .1306(5) 1.2649(4) .4340(3) .0511(8) Uani d . 1 . C
H3A .2610(5) 1.3583(4) .4610(3) .061 Uiso calc R 1 . H
H3B -.0031(5) 1.3389(4) .3724(3) .061 Uiso calc R 1 . H
C4 .0863(4) 1.1720(4) .5762(3) .0439(7) Uani d . 1 . C
H4 .1283(4) 1.2686(4) .6629(3) .053 Uiso calc R 1 . H
O5 .2261(2) .9901(2) .6062(2) .0380(6) Uani d . 1 . O

loop_
_atom_type_symbol
_atom_type_description
_atom_type_scat_dispersion_real
_atom_type_scat_dispersion_imag
_atom_type_scat_source
C C 0.0181 0.0091 'International Tables Vol C Tables 4.2.6.8 and 6.1.1.4'
H H 0.0000 0.0000 'International Tables Vol C Tables 4.2.6.8 and 6.1.1.4'
O O 0.0492 0.0322 'International Tables Vol C Tables 4.2.6.8 and 6.1.1.4'

loop_
_geom_angle_atom_site_label_1
_geom_angle_atom_site_label_2
_geom_angle_atom_site_label_3
_geom_angle_site_symmetry_1
_geom_angle_site_symmetry_3
_geom_angle
O5 C1 C4 . 3_576 107.8(2)
O5 C1 C2 . . 104.1(2)
C4 C1 C2 3_576 . 110.6(2)
C3 C2 C1 . . 102.5(2)
C4 C3 C2 . . 102.7(2)
O5 C4 C1 . 3_576 107.1(2)
O5 C4 C3 . . 104.2(2)
C1 C4 C3 3_576 . 110.9(2)
C4 O5 C1 . . 99.90(15)

loop_
_geom_bond_atom_site_label_1
_geom_bond_atom_site_label_2
_geom_bond_site_symmetry_2
_geom_bond_distance
_geom_bond_publ_flag
C1 O5 . 1.443(3) ?
C1 C4 3_576 1.527(3) ?
C1 C2 . 1.545(4) ?
C2 C3 . 1.536(4) ?
C3 C4 . 1.535(3) ?
C4 O5 . 1.443(3) ?
C4 C1 3_576 1.527(3) ?

loop_
_geom_torsion_atom_site_label_1
_geom_torsion_atom_site_label_2
_geom_torsion_atom_site_label_3
_geom_torsion_atom_site_label_4
_geom_torsion_site_symmetry_1
_geom_torsion_site_symmetry_4
_geom_torsion
O5 C1 C2 C3 . . -29.5(2)
C4 C1 C2 C3 3_576 . 86.0(2)
C1 C2 C3 C4 . . -0.6(2)
C2 C3 C4 O5 . . 30.6(2)
C2 C3 C4 C1 . 3_576 -84.3(2)
C1 C4 O5 C1 3_576 . 67.8(2)
C3 C4 O5 C1 . . -49.7(2)
C4 C1 O5 C4 3_576 . -68.3(2)
C2 C1 O5 C4 . . 49.2(2)
